data_1516458
loop_
_publ_author_name
'Hirner, Sebastian'
'Kolb, Andreas'
'Westmeier, Johannes'
'Gebhardt, Sandra'
'Middel, Stephen'
'Harms, Klaus'
'von Zezschwitz, Paultheo'

_publ_section_title
;
 Rhodium-catalyzed enantioselective addition of organoaluminum reagents to
 N-tosyl ketimines.
;
_journal_issue 11
_journal_name_full 'Organic letters'
_journal_page_first 3162
_journal_page_last 3165
_journal_paper_doi 10.1021/ol501372u
_journal_volume 16
_journal_year 2014
_chemical_absolute_configuration ad
_chemical_formula_moiety 'C15 H21 N O2 S'
_chemical_formula_sum 'C15 H21 N O2 S'
_chemical_formula_weight 279.39
_chemical_name_systematic ?
_space_group_IT_number 19
_symmetry_cell_setting orthorhombic
_symmetry_space_group_name_Hall 'P 2ac 2ab'
_symmetry_space_group_name_H-M 'P 21 21 21'
_atom_sites_solution_hydrogens 'CH geom, NH difmap'
_atom_sites_solution_primary direct
_atom_sites_solution_secondary difmap
_audit_creation_method SHELXL-97
_cell_angle_alpha 90.00
_cell_angle_beta 90.00
_cell_angle_gamma 90.00
_cell_formula_units_Z 8
_cell_length_a 7.6766(4)
_cell_length_b 17.0877(11)
_cell_length_c 22.6809(12)
_cell_measurement_reflns_used 6333
_cell_measurement_temperature 100(2)
_cell_measurement_theta_max 25
_cell_measurement_theta_min 4.5
_cell_volume 2975.2(3)
_computing_cell_refinement 'STOE X-AREA'
_computing_data_collection 'STOE X-AREA'
_computing_data_reduction 'STOE X-AREA'
_computing_molecular_graphics 'DIAMOND 3.2 (Crystal Impact)'
_computing_publication_material 'WinGX publication routines (Farrugia, 1999)'
_computing_structure_refinement 'SHELXL-97 (Sheldrick, 2008)'
_computing_structure_solution 'SIR92 (Giacovazzo et al, 1993)'
_diffrn_ambient_temperature 100(2)
_diffrn_measured_fraction_theta_full 0.971
_diffrn_measured_fraction_theta_max 0.971
_diffrn_measurement_device_type 'STOE IPDS 2T'
_diffrn_radiation_monochromator graphite
_diffrn_radiation_source 'fine-focus sealed tube'
_diffrn_radiation_type MoK\a
_diffrn_radiation_wavelength 0.71073
_diffrn_reflns_av_R_equivalents 0.0364
_diffrn_reflns_av_sigmaI/netI 0.0683
_diffrn_reflns_limit_h_max 9
_diffrn_reflns_limit_h_min -8
_diffrn_reflns_limit_k_max 18
_diffrn_reflns_limit_k_min -20
_diffrn_reflns_limit_l_max 20
_diffrn_reflns_limit_l_min -26
_diffrn_reflns_number 7721
_diffrn_reflns_theta_full 25.00
_diffrn_reflns_theta_max 25.00
_diffrn_reflns_theta_min 4.55
_diffrn_standards_decay_% 0
_exptl_absorpt_coefficient_mu 0.216
_exptl_absorpt_correction_T_max 0.9438
_exptl_absorpt_correction_T_min 0.8903
_exptl_absorpt_correction_type multi-scan
_exptl_absorpt_process_details
;

;
_exptl_crystal_colour colorless
_exptl_crystal_density_diffrn 1.247
_exptl_crystal_density_method 'not measured'
_exptl_crystal_description prism
_exptl_crystal_F_000 1200
_exptl_crystal_size_max 0.51
_exptl_crystal_size_mid 0.31
_exptl_crystal_size_min 0.27
_refine_diff_density_max 0.148
_refine_diff_density_min -0.238
_refine_diff_density_rms 0.034
_refine_ls_abs_structure_details 'Flack H D (1983), Acta Cryst. A39, 876-881'
_refine_ls_abs_structure_Flack -0.04(6)
_refine_ls_extinction_coef 0.0033(5)
_refine_ls_extinction_expression Fc^*^=kFc[1+0.001xFc^2^\l^3^/sin(2\q)]^-1/4^
_refine_ls_extinction_method SHELXL
_refine_ls_goodness_of_fit_ref 0.859
_refine_ls_hydrogen_treatment mixed
_refine_ls_matrix_type full
_refine_ls_number_parameters 358
_refine_ls_number_reflns 5078
_refine_ls_number_restraints 0
_refine_ls_restrained_S_all 0.859
_refine_ls_R_factor_all 0.0406
_refine_ls_R_factor_gt 0.0309
_refine_ls_shift/su_max 0.000
_refine_ls_shift/su_mean 0.000
_refine_ls_structure_factor_coef Fsqd
_refine_ls_weighting_details 'calc w=1/[\s^2^(Fo^2^)+(0.0288P)^2^+0.0000P] where P=(Fo^2^+2Fc^2^)/3'
_refine_ls_weighting_scheme calc
_refine_ls_wR_factor_gt 0.0626
_refine_ls_wR_factor_ref 0.0639
_reflns_number_gt 4048
_reflns_number_total 5078
_reflns_threshold_expression >2\s(I)
_cod_data_source_file ol501372u_si_001.cif
_cod_data_source_block 2d
_cod_depositor_comments 'Adding full bibliography for 1516457--1516460.cif.'
_cod_database_code 1516458

loop_
_symmetry_equiv_pos_as_xyz
'x, y, z'
'-x+1/2, -y, z+1/2'
'x+1/2, -y+1/2, -z'
'-x, y+1/2, -z+1/2'

loop_
_atom_site_label
_atom_site_type_symbol
_atom_site_fract_x
_atom_site_fract_y
_atom_site_fract_z
_atom_site_U_iso_or_equiv
_atom_site_adp_type
_atom_site_occupancy
_atom_site_symmetry_multiplicity
_atom_site_calc_flag
_atom_site_refinement_flags
C1 C 0.6372(3) 0.78923(14) 0.26290(10) 0.0262(6) Uani 1 1 d .
C2 C 0.6414(3) 0.80759(16) 0.32813(11) 0.0321(6) Uani 1 1 d .
H2A H 0.6424 0.8609 0.3400 0.039 Uiso 1 1 calc R
C3 C 0.6439(3) 0.75235(17) 0.36974(11) 0.0352(7) Uani 1 1 d .
H3A H 0.6432 0.7688 0.4097 0.042 Uiso 1 1 calc R
C4 C 0.6476(3) 0.66762(17) 0.35796(11) 0.0380(7) Uani 1 1 d .
H4A H 0.5706 0.6407 0.3865 0.046 Uiso 1 1 calc R
H4B H 0.7675 0.6479 0.3640 0.046 Uiso 1 1 calc R
C5 C 0.5893(3) 0.64780(15) 0.29579(11) 0.0320(6) Uani 1 1 d .
H5 H 0.4610 0.6573 0.2932 0.038 Uiso 1 1 calc R
C6 C 0.6791(3) 0.70294(13) 0.25262(11) 0.0280(5) Uani 1 1 d .
H6A H 0.6439 0.6887 0.2120 0.034 Uiso 1 1 calc R
H6B H 0.8066 0.6955 0.2557 0.034 Uiso 1 1 calc R
C7 C 0.4584(3) 0.81195(15) 0.23805(11) 0.0351(6) Uani 1 1 d .
H7A H 0.4358 0.8674 0.2462 0.053 Uiso 1 1 calc R
H7B H 0.3680 0.7799 0.2567 0.053 Uiso 1 1 calc R
H7C H 0.4570 0.8031 0.1954 0.053 Uiso 1 1 calc R
C8 C 0.6231(4) 0.56199(16) 0.28015(14) 0.0471(8) Uani 1 1 d .
H8A H 0.7486 0.5516 0.2815 0.071 Uiso 1 1 calc R
H8B H 0.5792 0.5513 0.2404 0.071 Uiso 1 1 calc R
H8C H 0.5632 0.5282 0.3085 0.071 Uiso 1 1 calc R
C9 C 0.9277(3) 0.95499(14) 0.29010(10) 0.0258(5) Uani 1 1 d .
C10 C 0.9774(3) 0.96196(16) 0.34811(10) 0.0345(6) Uani 1 1 d .
H10 H 1.0233 0.9182 0.3687 0.041 Uiso 1 1 calc R
C11 C 0.9598(4) 1.03385(16) 0.37627(11) 0.0376(6) Uani 1 1 d .
H11 H 0.9929 1.0387 0.4165 0.045 Uiso 1 1 calc R
C12 C 0.8952(3) 1.09818(15) 0.34684(11) 0.0296(6) Uani 1 1 d .
C13 C 0.8448(4) 1.08915(17) 0.28936(13) 0.0444(7) Uani 1 1 d .
H13 H 0.7983 1.1327 0.2687 0.053 Uiso 1 1 calc R
C14 C 0.8600(4) 1.01796(16) 0.26067(12) 0.0408(7) Uani 1 1 d .
H14 H 0.8236 1.0128 0.2208 0.049 Uiso 1 1 calc R
C15 C 0.8807(3) 1.17685(17) 0.37756(12) 0.0401(7) Uani 1 1 d .
H15A H 0.9912 1.2051 0.3738 0.060 Uiso 1 1 calc R
H15B H 0.8543 1.1687 0.4194 0.060 Uiso 1 1 calc R
H15C H 0.7872 1.2075 0.3593 0.060 Uiso 1 1 calc R
N1 N 0.7668(3) 0.83730(12) 0.22927(9) 0.0254(5) Uani 1 1 d .
O1 O 1.0513(2) 0.88483(9) 0.19923(7) 0.0283(4) Uani 1 1 d .
O2 O 1.0229(2) 0.80866(9) 0.29132(7) 0.0292(4) Uani 1 1 d .
S1 S 0.95433(7) 0.86561(3) 0.25148(3) 0.02384(14) Uani 1 1 d .
C16 C 1.1016(3) 0.92634(13) 0.03568(10) 0.0220(5) Uani 1 1 d .
C17 C 1.0947(3) 0.99106(14) -0.00956(11) 0.0253(5) Uani 1 1 d .
H17A H 1.0878 1.0435 0.0042 0.030 Uiso 1 1 calc R
C18 C 1.0978(3) 0.97924(14) -0.06693(11) 0.0279(5) Uani 1 1 d .
H18A H 1.0943 1.0237 -0.0921 0.034 Uiso 1 1 calc R
C19 C 1.1064(3) 0.89976(14) -0.09493(10) 0.0280(6) Uani 1 1 d .
H19C H 1.1889 0.9013 -0.1285 0.034 Uiso 1 1 calc R
H19D H 0.9901 0.8859 -0.1106 0.034 Uiso 1 1 calc R
C20 C 1.1649(3) 0.83666(13) -0.05124(10) 0.0253(6) Uani 1 1 d .
H20A H 1.2922 0.8438 -0.0436 0.030 Uiso 1 1 calc R
C21 C 1.0684(3) 0.84700(13) 0.00660(10) 0.0242(5) Uani 1 1 d .
H21C H 1.1044 0.8050 0.0341 0.029 Uiso 1 1 calc R
H21D H 0.9419 0.8412 -0.0006 0.029 Uiso 1 1 calc R
C22 C 1.2772(3) 0.92794(15) 0.06806(11) 0.0318(6) Uani 1 1 d .
H22D H 1.2991 0.9808 0.0831 0.048 Uiso 1 1 calc R
H22E H 1.3703 0.9131 0.0407 0.048 Uiso 1 1 calc R
H22F H 1.2742 0.8909 0.1010 0.048 Uiso 1 1 calc R
C23 C 1.1375(3) 0.75541(14) -0.07648(12) 0.0336(6) Uani 1 1 d .
H23D H 1.1755 0.7162 -0.0477 0.050 Uiso 1 1 calc R
H23E H 1.2056 0.7498 -0.1128 0.050 Uiso 1 1 calc R
H23F H 1.0137 0.7478 -0.0853 0.050 Uiso 1 1 calc R
C24 C 0.7620(3) 1.06681(12) 0.06252(9) 0.0213(5) Uani 1 1 d .
C25 C 0.6769(3) 1.09683(14) 0.01367(11) 0.0253(6) Uani 1 1 d .
H25A H 0.6283 1.0627 -0.0150 0.030 Uiso 1 1 calc R
C26 C 0.6634(3) 1.17708(15) 0.00702(12) 0.0318(6) Uani 1 1 d .
H26A H 0.6050 1.1977 -0.0265 0.038 Uiso 1 1 calc R
C27 C 0.7329(3) 1.22767(14) 0.04809(12) 0.0313(6) Uani 1 1 d .
C28 C 0.8200(3) 1.19680(15) 0.09653(12) 0.0351(7) Uani 1 1 d .
H28A H 0.8701 1.2310 0.1249 0.042 Uiso 1 1 calc R
C29 C 0.8342(3) 1.11666(14) 0.10383(11) 0.0281(6) Uani 1 1 d .
H29A H 0.8934 1.0960 0.1371 0.034 Uiso 1 1 calc R
C30 C 0.7127(4) 1.31485(15) 0.03992(15) 0.0520(8) Uani 1 1 d .
H30D H 0.7361 1.3415 0.0774 0.078 Uiso 1 1 calc R
H30E H 0.5936 1.3265 0.0271 0.078 Uiso 1 1 calc R
H30F H 0.7954 1.3331 0.0100 0.078 Uiso 1 1 calc R
N2 N 0.9699(2) 0.94212(11) 0.08234(9) 0.0235(4) Uani 1 1 d .
O3 O 0.70034(19) 0.93023(9) 0.02029(7) 0.0228(4) Uani 1 1 d .
O4 O 0.68542(18) 0.94804(9) 0.12857(6) 0.0237(4) Uani 1 1 d .
S2 S 0.76966(7) 0.96432(3) 0.07291(2) 0.02026(13) Uani 1 1 d .
H1 H 0.736(3) 0.8594(13) 0.2018(10) 0.017(6) Uiso 1 1 d .
H2B H 0.996(4) 0.9244(16) 0.1140(13) 0.040(8) Uiso 1 1 d .

loop_
_atom_site_aniso_label
_atom_site_aniso_U_11
_atom_site_aniso_U_22
_atom_site_aniso_U_33
_atom_site_aniso_U_23
_atom_site_aniso_U_13
_atom_site_aniso_U_12
C1 0.0272(12) 0.0288(15) 0.0227(14) 0.0000(10) 0.0021(10) -0.0015(11)
C2 0.0288(13) 0.0352(16) 0.0323(16) -0.0098(12) 0.0071(11) -0.0058(12)
C3 0.0281(13) 0.058(2) 0.0193(13) -0.0028(14) 0.0053(10) -0.0119(13)
C4 0.0315(14) 0.0512(19) 0.0312(15) 0.0083(13) 0.0007(11) -0.0067(13)
C5 0.0342(14) 0.0336(16) 0.0284(13) 0.0065(11) -0.0010(11) -0.0043(11)
C6 0.0351(13) 0.0290(14) 0.0198(12) -0.0006(11) 0.0023(11) -0.0026(11)
C7 0.0281(13) 0.0362(16) 0.0409(17) 0.0000(12) -0.0038(12) -0.0019(12)
C8 0.0566(18) 0.0345(18) 0.0502(19) 0.0108(14) 0.0058(15) -0.0041(14)
C9 0.0225(12) 0.0293(14) 0.0255(13) -0.0001(11) -0.0001(10) -0.0052(10)
C10 0.0471(15) 0.0332(16) 0.0232(13) 0.0056(12) -0.0071(11) -0.0074(13)
C11 0.0529(15) 0.0387(17) 0.0213(12) -0.0006(12) -0.0027(12) -0.0111(15)
C12 0.0235(13) 0.0348(16) 0.0303(15) -0.0064(12) -0.0005(11) -0.0054(11)
C13 0.0577(18) 0.0371(18) 0.0384(17) -0.0035(13) -0.0168(14) 0.0149(14)
C14 0.0589(17) 0.0355(17) 0.0281(16) -0.0054(12) -0.0139(13) 0.0124(13)
C15 0.0386(15) 0.0403(18) 0.0415(17) -0.0122(13) -0.0041(13) -0.0024(13)
N1 0.0276(11) 0.0298(12) 0.0189(10) 0.0029(9) -0.0042(9) -0.0033(9)
O1 0.0271(8) 0.0352(11) 0.0225(9) 0.0038(7) 0.0024(7) 0.0006(8)
O2 0.0298(9) 0.0332(10) 0.0246(9) 0.0056(7) -0.0026(7) 0.0038(8)
S1 0.0240(3) 0.0275(3) 0.0200(3) 0.0026(3) -0.0004(3) 0.0011(3)
C16 0.0241(12) 0.0219(13) 0.0202(12) 0.0010(10) 0.0011(10) 0.0025(10)
C17 0.0290(12) 0.0158(13) 0.0312(14) -0.0018(10) 0.0066(10) -0.0012(10)
C18 0.0346(13) 0.0239(14) 0.0252(13) 0.0052(11) 0.0057(11) 0.0006(10)
C19 0.0381(15) 0.0241(14) 0.0219(13) 0.0001(10) 0.0022(11) 0.0003(11)
C20 0.0282(12) 0.0197(14) 0.0282(14) -0.0026(10) 0.0020(10) 0.0022(10)
C21 0.0284(12) 0.0169(13) 0.0273(13) 0.0057(10) 0.0019(10) 0.0024(10)
C22 0.0238(12) 0.0394(15) 0.0320(13) -0.0089(12) 0.0021(12) 0.0020(11)
C23 0.0414(14) 0.0237(15) 0.0358(15) -0.0049(12) -0.0018(13) 0.0036(11)
C24 0.0216(11) 0.0181(11) 0.0242(12) 0.0000(9) 0.0016(10) 0.0029(10)
C25 0.0265(12) 0.0245(15) 0.0250(14) 0.0020(10) -0.0024(10) -0.0026(10)
C26 0.0259(13) 0.0272(16) 0.0422(16) 0.0136(12) 0.0005(11) 0.0033(11)
C27 0.0244(13) 0.0197(13) 0.0498(16) 0.0028(11) 0.0117(12) 0.0030(11)
C28 0.0384(15) 0.0281(16) 0.0388(16) -0.0113(12) 0.0054(12) -0.0020(12)
C29 0.0308(13) 0.0260(15) 0.0275(13) -0.0006(11) -0.0010(11) -0.0015(11)
C30 0.0425(16) 0.0207(16) 0.093(3) 0.0062(15) 0.0136(16) 0.0027(13)
N2 0.0230(10) 0.0274(12) 0.0200(11) 0.0047(9) 0.0012(9) 0.0061(8)
O3 0.0253(8) 0.0214(9) 0.0218(9) -0.0021(7) -0.0003(7) 0.0006(7)
O4 0.0254(8) 0.0255(10) 0.0203(8) 0.0034(7) 0.0026(6) 0.0030(7)
S2 0.0231(3) 0.0176(3) 0.0201(3) 0.0006(2) 0.0003(2) 0.0017(2)

loop_
_atom_type_symbol
_atom_type_description
_atom_type_scat_dispersion_real
_atom_type_scat_dispersion_imag
_atom_type_scat_source
C C 0.0033 0.0016 'International Tables Vol C Tables 4.2.6.8 and 6.1.1.4'
H H 0.0000 0.0000 'International Tables Vol C Tables 4.2.6.8 and 6.1.1.4'
N N 0.0061 0.0033 'International Tables Vol C Tables 4.2.6.8 and 6.1.1.4'
O O 0.0106 0.0060 'International Tables Vol C Tables 4.2.6.8 and 6.1.1.4'
S S 0.1246 0.1234 'International Tables Vol C Tables 4.2.6.8 and 6.1.1.4'

loop_
_geom_angle_atom_site_label_1
_geom_angle_atom_site_label_2
_geom_angle_atom_site_label_3
_geom_angle
N1 C1 C2 111.71(19)
N1 C1 C6 108.17(18)
C2 C1 C6 110.2(2)
N1 C1 C7 105.56(19)
C2 C1 C7 109.0(2)
C6 C1 C7 112.1(2)
C3 C2 C1 123.0(2)
C3 C2 H2A 118.5
C1 C2 H2A 118.5
C2 C3 C4 124.6(2)
C2 C3 H3A 117.7
C4 C3 H3A 117.7
C3 C4 C5 112.5(2)
C3 C4 H4A 109.1
C5 C4 H4A 109.1
C3 C4 H4B 109.1
C5 C4 H4B 109.1
H4A C4 H4B 107.8
C4 C5 C6 109.0(2)
C4 C5 C8 112.3(2)
C6 C5 C8 111.5(2)
C4 C5 H5 107.9
C6 C5 H5 107.9
C8 C5 H5 107.9
C5 C6 C1 113.8(2)
C5 C6 H6A 108.8
C1 C6 H6A 108.8
C5 C6 H6B 108.8
C1 C6 H6B 108.8
H6A C6 H6B 107.7
C1 C7 H7A 109.5
C1 C7 H7B 109.5
H7A C7 H7B 109.5
C1 C7 H7C 109.5
H7A C7 H7C 109.5
H7B C7 H7C 109.5
C5 C8 H8A 109.5
C5 C8 H8B 109.5
H8A C8 H8B 109.5
C5 C8 H8C 109.5
H8A C8 H8C 109.5
H8B C8 H8C 109.5
C14 C9 C10 120.3(2)
C14 C9 S1 118.69(18)
C10 C9 S1 121.02(19)
C9 C10 C11 119.3(2)
C9 C10 H10 120.4
C11 C10 H10 120.4
C12 C11 C10 121.1(2)
C12 C11 H11 119.4
C10 C11 H11 119.4
C13 C12 C11 118.2(2)
C13 C12 C15 121.1(2)
C11 C12 C15 120.7(2)
C12 C13 C14 121.5(3)
C12 C13 H13 119.2
C14 C13 H13 119.2
C9 C14 C13 119.6(2)
C9 C14 H14 120.2
C13 C14 H14 120.2
C12 C15 H15A 109.5
C12 C15 H15B 109.5
H15A C15 H15B 109.5
C12 C15 H15C 109.5
H15A C15 H15C 109.5
H15B C15 H15C 109.5
C1 N1 S1 127.06(17)
C1 N1 H1 118.5(18)
S1 N1 H1 112.7(18)
O2 S1 O1 119.09(10)
O2 S1 N1 108.95(11)
O1 S1 N1 105.99(10)
O2 S1 C9 108.48(11)
O1 S1 C9 105.69(10)
N1 S1 C9 108.19(10)
N2 C16 C17 109.10(18)
N2 C16 C21 110.75(18)
C17 C16 C21 110.53(19)
N2 C16 C22 104.66(18)
C17 C16 C22 110.03(19)
C21 C16 C22 111.61(18)
C18 C17 C16 124.0(2)
C18 C17 H17A 118.0
C16 C17 H17A 118.0
C17 C18 C19 123.9(2)
C17 C18 H18A 118.1
C19 C18 H18A 118.1
C18 C19 C20 112.1(2)
C18 C19 H19C 109.2
C20 C19 H19C 109.2
C18 C19 H19D 109.2
C20 C19 H19D 109.2
H19C C19 H19D 107.9
C23 C20 C21 111.4(2)
C23 C20 C19 111.1(2)
C21 C20 C19 109.52(19)
C23 C20 H20A 108.2
C21 C20 H20A 108.2
C19 C20 H20A 108.2
C20 C21 C16 113.26(18)
C20 C21 H21C 108.9
C16 C21 H21C 108.9
C20 C21 H21D 108.9
C16 C21 H21D 108.9
H21C C21 H21D 107.7
C16 C22 H22D 109.5
C16 C22 H22E 109.5
H22D C22 H22E 109.5
C16 C22 H22F 109.5
H22D C22 H22F 109.5
H22E C22 H22F 109.5
C20 C23 H23D 109.5
C20 C23 H23E 109.5
H23D C23 H23E 109.5
C20 C23 H23F 109.5
H23D C23 H23F 109.5
H23E C23 H23F 109.5
C29 C24 C25 120.2(2)
C29 C24 S2 120.45(17)
C25 C24 S2 119.28(17)
C26 C25 C24 119.3(2)
C26 C25 H25A 120.3
C24 C25 H25A 120.3
C27 C26 C25 121.2(2)
C27 C26 H26A 119.4
C25 C26 H26A 119.4
C26 C27 C28 118.8(2)
C26 C27 C30 119.8(2)
C28 C27 C30 121.4(3)
C29 C28 C27 120.5(2)
C29 C28 H28A 119.7
C27 C28 H28A 119.7
C24 C29 C28 119.8(2)
C24 C29 H29A 120.1
C28 C29 H29A 120.1
C27 C30 H30D 109.5
C27 C30 H30E 109.5
H30D C30 H30E 109.5
C27 C30 H30F 109.5
H30D C30 H30F 109.5
H30E C30 H30F 109.5
C16 N2 S2 126.96(16)
C16 N2 H2B 113(2)
S2 N2 H2B 117(2)
O3 S2 O4 118.93(9)
O3 S2 N2 111.90(10)
O4 S2 N2 105.53(10)
O3 S2 C24 106.25(10)
O4 S2 C24 106.98(10)
N2 S2 C24 106.56(10)

loop_
_geom_bond_atom_site_label_1
_geom_bond_atom_site_label_2
_geom_bond_distance
C1 N1 1.499(3)
C1 C2 1.513(3)
C1 C6 1.527(3)
C1 C7 1.534(3)
C2 C3 1.335(4)
C2 H2A 0.9500
C3 C4 1.473(4)
C3 H3A 0.9500
C4 C5 1.518(4)
C4 H4A 0.9900
C4 H4B 0.9900
C5 C6 1.523(3)
C5 C8 1.531(4)
C5 H5 1.0000
C6 H6A 0.9900
C6 H6B 0.9900
C7 H7A 0.9800
C7 H7B 0.9800
C7 H7C 0.9800
C8 H8A 0.9800
C8 H8B 0.9800
C8 H8C 0.9800
C9 C14 1.369(3)
C9 C10 1.375(3)
C9 S1 1.773(2)
C10 C11 1.391(4)
C10 H10 0.9500
C11 C12 1.378(4)
C11 H11 0.9500
C12 C13 1.369(4)
C12 C15 1.518(4)
C13 C14 1.385(4)
C13 H13 0.9500
C14 H14 0.9500
C15 H15A 0.9800
C15 H15B 0.9800
C15 H15C 0.9800
N1 S1 1.600(2)
N1 H1 0.77(2)
O1 S1 1.4375(16)
O2 S1 1.4285(16)
C16 N2 1.488(3)
C16 C17 1.509(3)
C16 C21 1.529(3)
C16 C22 1.535(3)
C17 C18 1.317(3)
C17 H17A 0.9500
C18 C19 1.501(3)
C18 H18A 0.9500
C19 C20 1.532(3)
C19 H19C 0.9900
C19 H19D 0.9900
C20 C23 1.516(3)
C20 C21 1.517(3)
C20 H20A 1.0000
C21 H21C 0.9900
C21 H21D 0.9900
C22 H22D 0.9800
C22 H22E 0.9800
C22 H22F 0.9800
C23 H23D 0.9800
C23 H23E 0.9800
C23 H23F 0.9800
C24 C29 1.382(3)
C24 C25 1.385(3)
C24 S2 1.768(2)
C25 C26 1.384(3)
C25 H25A 0.9500
C26 C27 1.379(4)
C26 H26A 0.9500
C27 C28 1.390(4)
C27 C30 1.509(3)
C28 C29 1.384(4)
C28 H28A 0.9500
C29 H29A 0.9500
C30 H30D 0.9800
C30 H30E 0.9800
C30 H30F 0.9800
N2 S2 1.598(2)
N2 H2B 0.80(3)
O3 S2 1.4307(16)
O4 S2 1.4456(16)

loop_
_geom_hbond_atom_site_label_D
_geom_hbond_atom_site_label_H
_geom_hbond_atom_site_label_A
_geom_hbond_distance_DH
_geom_hbond_distance_HA
_geom_hbond_distance_DA
_geom_hbond_angle_DHA
N1 H1 O4 0.77(2) 2.28(2) 3.031(3) 166(2)
N2 H2B O1 0.80(3) 2.09(3) 2.894(3) 176(3)

loop_
_geom_torsion_atom_site_label_1
_geom_torsion_atom_site_label_2
_geom_torsion_atom_site_label_3
_geom_torsion_atom_site_label_4
_geom_torsion
N1 C1 C2 C3 -133.5(2)
C6 C1 C2 C3 -13.3(3)
C7 C1 C2 C3 110.2(3)
C1 C2 C3 C4 1.7(4)
C2 C3 C4 C5 -18.9(4)
C3 C4 C5 C6 45.9(3)
C3 C4 C5 C8 170.1(2)
C4 C5 C6 C1 -60.4(3)
C8 C5 C6 C1 175.0(2)
N1 C1 C6 C5 165.17(19)
C2 C1 C6 C5 42.8(3)
C7 C1 C6 C5 -78.8(3)
C14 C9 C10 C11 -0.7(4)
S1 C9 C10 C11 177.82(19)
C9 C10 C11 C12 -0.7(4)
C10 C11 C12 C13 1.5(4)
C10 C11 C12 C15 -178.5(2)
C11 C12 C13 C14 -1.0(4)
C15 C12 C13 C14 179.0(3)
C10 C9 C14 C13 1.2(4)
S1 C9 C14 C13 -177.3(2)
C12 C13 C14 C9 -0.3(4)
C2 C1 N1 S1 34.2(3)
C6 C1 N1 S1 -87.2(2)
C7 C1 N1 S1 152.63(18)
C1 N1 S1 O2 31.1(2)
C1 N1 S1 O1 160.36(19)
C1 N1 S1 C9 -86.7(2)
C14 C9 S1 O2 -178.78(19)
C10 C9 S1 O2 2.7(2)
C14 C9 S1 O1 52.4(2)
C10 C9 S1 O1 -126.07(19)
C14 C9 S1 N1 -60.7(2)
C10 C9 S1 N1 120.8(2)
N2 C16 C17 C18 -135.6(2)
C21 C16 C17 C18 -13.6(3)
C22 C16 C17 C18 110.1(2)
C16 C17 C18 C19 0.7(3)
C17 C18 C19 C20 -16.9(3)
C18 C19 C20 C23 168.4(2)
C18 C19 C20 C21 44.9(3)
C23 C20 C21 C16 176.35(19)
C19 C20 C21 C16 -60.4(2)
N2 C16 C21 C20 164.53(18)
C17 C16 C21 C20 43.5(2)
C22 C16 C21 C20 -79.3(2)
C29 C24 C25 C26 -0.7(4)
S2 C24 C25 C26 176.82(18)
C24 C25 C26 C27 0.0(4)
C25 C26 C27 C28 0.8(4)
C25 C26 C27 C30 -178.9(2)
C26 C27 C28 C29 -1.0(4)
C30 C27 C28 C29 178.7(2)
C25 C24 C29 C28 0.5(4)
S2 C24 C29 C28 -176.93(18)
C27 C28 C29 C24 0.3(4)
C17 C16 N2 S2 49.0(3)
C21 C16 N2 S2 -72.8(2)
C22 C16 N2 S2 166.76(17)
C16 N2 S2 O3 30.5(2)
C16 N2 S2 O4 161.29(18)
C16 N2 S2 C24 -85.2(2)
C29 C24 S2 O3 -174.42(18)
C25 C24 S2 O3 8.1(2)
C29 C24 S2 O4 57.6(2)
C25 C24 S2 O4 -119.93(18)
C29 C24 S2 N2 -55.0(2)
C25 C24 S2 N2 127.56(18)
